data_4025809
loop_
_publ_author_name
'Paul M. Alvey'
'Joseph J. Reczek'
'Vincent Lynch'
'Brent L. Iverson'

_publ_section_title
;
 A Systematic Study of Thermochromic Aromatic Donor-Acceptor Materials
;
_journal_name_full 'Journal of Organic Chemistry'
_journal_page_first 7682
_journal_page_last 7690
_journal_paper_doi 10.1021/jo101498b
_journal_volume 75
_journal_year 2010
_chemical_formula_moiety 'C30 H48 O2'
_chemical_formula_sum 'C30 H48 O2'
_chemical_formula_weight 440.68
_chemical_name_systematic
;
 ?
;
_space_group_IT_number 2
_symmetry_cell_setting triclinic
_symmetry_space_group_name_Hall '-P 1'
_symmetry_space_group_name_H-M 'P -1'
_atom_sites_solution_hydrogens geom
_atom_sites_solution_primary direct
_atom_sites_solution_secondary difmap
_audit_creation_method SHELXL-97
_cell_angle_alpha 67.731(13)
_cell_angle_beta 78.411(14)
_cell_angle_gamma 88.388(14)
_cell_formula_units_Z 1
_cell_length_a 7.385(5)
_cell_length_b 9.430(6)
_cell_length_c 10.698(7)
_cell_measurement_reflns_used 13874?
_cell_measurement_temperature 233(2)
_cell_measurement_theta_max 27.5
_cell_measurement_theta_min 3.0
_cell_volume 674.4(8)
_computing_cell_refinement 'CrystalClear (Rigaku Inc., 2008)'
_computing_data_collection 'CrystalClear (Rigaku Inc., 2008)'
_computing_data_reduction 'CrystalClear (Rigaku Inc., 2008)'
_computing_molecular_graphics 'XP SHELXTL/PC, Siemens Analytical'
_computing_structure_refinement 'XL SHELXTL/PC, Siemens Analytical'
_computing_structure_solution
;

SIR97 - Altomare A., Burla M.C., Camalli M., Cascarano G.L., Giacovazzo C., 
Guagliardi A., Moliterni A.G.G., Polidori G.,Spagna R.
;
_diffrn_ambient_temperature 233(2)
_diffrn_measured_fraction_theta_full 0.995
_diffrn_measured_fraction_theta_max 0.995
_diffrn_measurement_device_type 'Rigaku SCX-Mini with Mercury 2 CCD'
_diffrn_measurement_method \w-scans
_diffrn_radiation_monochromator graphite
_diffrn_radiation_source 'fine-focus sealed tube'
_diffrn_radiation_type MoK\a
_diffrn_radiation_wavelength 0.71073
_diffrn_reflns_av_R_equivalents 0.0397
_diffrn_reflns_av_sigmaI/netI 0.0485
_diffrn_reflns_limit_h_max 9
_diffrn_reflns_limit_h_min -9
_diffrn_reflns_limit_k_max 12
_diffrn_reflns_limit_k_min -12
_diffrn_reflns_limit_l_max 13
_diffrn_reflns_limit_l_min -13
_diffrn_reflns_number 7035
_diffrn_reflns_theta_full 27.39
_diffrn_reflns_theta_max 27.39
_diffrn_reflns_theta_min 3.15
_exptl_absorpt_coefficient_mu 0.065
_exptl_absorpt_correction_type none
_exptl_crystal_colour yellow
_exptl_crystal_density_diffrn 1.085
_exptl_crystal_density_method 'not measured'
_exptl_crystal_description prisms
_exptl_crystal_F_000 244
_exptl_crystal_size_max 0.28
_exptl_crystal_size_mid 0.24
_exptl_crystal_size_min 0.06
_refine_diff_density_max 0.241
_refine_diff_density_min -0.163
_refine_diff_density_rms 0.042
_refine_ls_extinction_method none
_refine_ls_goodness_of_fit_ref 1.014
_refine_ls_hydrogen_treatment constr
_refine_ls_matrix_type full
_refine_ls_number_parameters 146
_refine_ls_number_reflns 3055
_refine_ls_number_restraints 0
_refine_ls_restrained_S_all 1.014
_refine_ls_R_factor_all 0.1064
_refine_ls_R_factor_gt 0.0611
_refine_ls_shift/su_max 0.003
_refine_ls_shift/su_mean 0.001
_refine_ls_structure_factor_coef Fsqd
_refine_ls_weighting_details 'calc w=1/[\s^2^(Fo^2^)+(0.0864P)^2^+0.0764P] where P=(Fo^2^+2Fc^2^)/3'
_refine_ls_weighting_scheme calc
_refine_ls_wR_factor_gt 0.1562
_refine_ls_wR_factor_ref 0.1825
_reflns_number_gt 1841
_reflns_number_total 3055
_reflns_threshold_expression >2sigma(I)
_cod_data_source_file jo101498b_si_006.cif
_cod_data_source_block D8
_cod_depositor_comments
;
The following automatic conversions were performed:

'_symmetry_cell_setting' value 'Triclinic' changed to 'triclinic'
according to the built-in table from CIF Core dictionary named
'cif_core.dic' version 2.4.1 from 2010-06-29.

Automatic conversion script
Id: cif_fix_values 1646 2011-03-28 12:23:43Z adriana 
;
_cod_database_code 4025809

loop_
_symmetry_equiv_pos_as_xyz
'x, y, z'
'-x, -y, -z'

loop_
_atom_site_label
_atom_site_type_symbol
_atom_site_fract_x
_atom_site_fract_y
_atom_site_fract_z
_atom_site_U_iso_or_equiv
_atom_site_adp_type
_atom_site_occupancy
_atom_site_symmetry_multiplicity
_atom_site_calc_flag
_atom_site_refinement_flags
_atom_site_disorder_assembly
_atom_site_disorder_group
O1 O 0.81097(16) 0.41348(13) 0.65199(12) 0.0422(4) Uani 1 1 d . . .
C1 C 0.4332(2) 0.54830(18) 0.46783(15) 0.0333(4) Uani 1 1 d . . .
C2 C 0.4204(2) 0.69954(18) 0.46515(17) 0.0378(4) Uani 1 1 d . . .
H2A H 0.3326 0.7636 0.4221 0.045 Uiso 1 1 calc R . .
C3 C 0.5357(2) 0.75237(19) 0.52519(17) 0.0420(5) Uani 1 1 d . . .
H3A H 0.5253 0.8526 0.5235 0.050 Uiso 1 1 calc R . .
C4 C 0.6697(2) 0.65974(19) 0.58957(17) 0.0405(4) Uani 1 1 d . . .
H4A H 0.7480 0.6985 0.6298 0.049 Uiso 1 1 calc R . .
C5 C 0.6856(2) 0.51330(19) 0.59342(16) 0.0354(4) Uani 1 1 d . . .
C6 C 0.9383(2) 0.4687(2) 0.71192(18) 0.0393(4) Uani 1 1 d . . .
H6A H 0.8697 0.5003 0.7847 0.047 Uiso 1 1 calc R . .
H6B H 1.0136 0.5575 0.6411 0.047 Uiso 1 1 calc R . .
C7 C 1.0611(2) 0.3402(2) 0.77143(18) 0.0388(4) Uani 1 1 d . . .
H7A H 1.1328 0.3125 0.6971 0.047 Uiso 1 1 calc R . .
H7B H 0.9840 0.2498 0.8376 0.047 Uiso 1 1 calc R . .
C8 C 1.1935(2) 0.3869(2) 0.84383(18) 0.0399(4) Uani 1 1 d . . .
H8A H 1.2697 0.4777 0.7774 0.048 Uiso 1 1 calc R . .
H8B H 1.1211 0.4150 0.9176 0.048 Uiso 1 1 calc R . .
C9 C 1.3200(2) 0.2602(2) 0.90528(18) 0.0396(4) Uani 1 1 d . . .
H9A H 1.3952 0.2346 0.8309 0.047 Uiso 1 1 calc R . .
H9B H 1.2436 0.1683 0.9692 0.047 Uiso 1 1 calc R . .
C10 C 1.4486(2) 0.3034(2) 0.98209(19) 0.0413(4) Uani 1 1 d . . .
H10A H 1.5243 0.3958 0.9184 0.050 Uiso 1 1 calc R . .
H10B H 1.3734 0.3282 1.0570 0.050 Uiso 1 1 calc R . .
C11 C 1.5757(2) 0.1772(2) 1.04245(19) 0.0428(5) Uani 1 1 d . . .
H11A H 1.6515 0.1531 0.9674 0.051 Uiso 1 1 calc R . .
H11B H 1.4999 0.0846 1.1054 0.051 Uiso 1 1 calc R . .
C12 C 1.7038(2) 0.2192(2) 1.12076(19) 0.0429(5) Uani 1 1 d . . .
H12A H 1.7814 0.3107 1.0573 0.052 Uiso 1 1 calc R . .
H12B H 1.6281 0.2453 1.1946 0.052 Uiso 1 1 calc R . .
C13 C 1.8282(2) 0.0921(2) 1.18341(18) 0.0428(5) Uani 1 1 d . . .
H13A H 1.9031 0.0655 1.1096 0.051 Uiso 1 1 calc R . .
H13B H 1.7505 0.0010 1.2473 0.051 Uiso 1 1 calc R . .
C14 C 1.9573(3) 0.1337(2) 1.26063(19) 0.0480(5) Uani 1 1 d . . .
H14A H 2.0331 0.2263 1.1976 0.058 Uiso 1 1 calc R . .
H14B H 1.8827 0.1574 1.3364 0.058 Uiso 1 1 calc R . .
C15 C 2.0843(3) 0.0062(2) 1.3193(2) 0.0559(5) Uani 1 1 d . . .
H15A H 2.1645 0.0396 1.3655 0.084 Uiso 1 1 calc R . .
H15B H 2.1591 -0.0176 1.2449 0.084 Uiso 1 1 calc R . .
H15C H 2.0103 -0.0846 1.3848 0.084 Uiso 1 1 calc R . .

loop_
_atom_site_aniso_label
_atom_site_aniso_U_11
_atom_site_aniso_U_22
_atom_site_aniso_U_33
_atom_site_aniso_U_23
_atom_site_aniso_U_13
_atom_site_aniso_U_12
O1 0.0406(7) 0.0433(7) 0.0510(7) -0.0192(6) -0.0263(6) 0.0107(5)
C1 0.0310(9) 0.0369(9) 0.0305(8) -0.0103(7) -0.0079(7) 0.0032(7)
C2 0.0373(9) 0.0370(9) 0.0395(9) -0.0124(8) -0.0140(8) 0.0097(7)
C3 0.0467(10) 0.0347(9) 0.0471(10) -0.0157(8) -0.0152(9) 0.0070(8)
C4 0.0428(10) 0.0420(10) 0.0416(10) -0.0182(8) -0.0148(8) 0.0017(8)
C5 0.0321(9) 0.0406(9) 0.0330(9) -0.0115(7) -0.0109(7) 0.0051(7)
C6 0.0355(9) 0.0431(10) 0.0433(10) -0.0170(8) -0.0159(8) 0.0041(8)
C7 0.0340(9) 0.0441(10) 0.0406(10) -0.0151(8) -0.0145(8) 0.0036(7)
C8 0.0355(10) 0.0440(10) 0.0434(10) -0.0167(8) -0.0153(8) 0.0051(8)
C9 0.0353(9) 0.0443(10) 0.0429(10) -0.0169(8) -0.0160(8) 0.0039(8)
C10 0.0366(9) 0.0449(10) 0.0460(10) -0.0178(8) -0.0158(8) 0.0059(8)
C11 0.0364(10) 0.0488(11) 0.0468(11) -0.0178(9) -0.0170(8) 0.0032(8)
C12 0.0400(10) 0.0495(11) 0.0451(10) -0.0207(9) -0.0169(8) 0.0075(8)
C13 0.0392(10) 0.0458(10) 0.0439(10) -0.0138(8) -0.0164(8) 0.0011(8)
C14 0.0485(11) 0.0529(11) 0.0502(11) -0.0223(9) -0.0226(9) 0.0097(9)
C15 0.0541(12) 0.0616(13) 0.0597(12) -0.0224(10) -0.0313(10) 0.0106(10)

loop_
_atom_type_symbol
_atom_type_description
_atom_type_scat_dispersion_real
_atom_type_scat_dispersion_imag
_atom_type_scat_source
C C 0.0033 0.0016 'International Tables Vol C Tables 4.2.6.8 and 6.1.1.4'
H H 0.0000 0.0000 'International Tables Vol C Tables 4.2.6.8 and 6.1.1.4'
O O 0.0106 0.0060 'International Tables Vol C Tables 4.2.6.8 and 6.1.1.4'

loop_
_geom_angle_atom_site_label_1
_geom_angle_atom_site_label_2
_geom_angle_atom_site_label_3
_geom_angle
_geom_angle_site_symmetry_1
_geom_angle_site_symmetry_3
_geom_angle_publ_flag
C5 O1 C6 117.19(13) . . ?
C1 C1 C2 120.00(18) 2_666 . ?
C1 C1 C5 117.79(18) 2_666 2_666 ?
C2 C1 C5 122.21(14) . 2_666 ?
C3 C2 C1 119.99(15) . . ?
C3 C2 H2A 120.0 . . ?
C1 C2 H2A 120.0 . . ?
C2 C3 C4 121.44(16) . . ?
C2 C3 H3A 119.3 . . ?
C4 C3 H3A 119.3 . . ?
C5 C4 C3 119.85(15) . . ?
C5 C4 H4A 120.1 . . ?
C3 C4 H4A 120.1 . . ?
C4 C5 O1 125.03(14) . . ?
C4 C5 C1 120.93(14) . 2_666 ?
O1 C5 C1 114.03(14) . 2_666 ?
O1 C6 C7 108.15(14) . . ?
O1 C6 H6A 110.1 . . ?
C7 C6 H6A 110.1 . . ?
O1 C6 H6B 110.1 . . ?
C7 C6 H6B 110.1 . . ?
H6A C6 H6B 108.4 . . ?
C6 C7 C8 111.38(14) . . ?
C6 C7 H7A 109.4 . . ?
C8 C7 H7A 109.4 . . ?
C6 C7 H7B 109.4 . . ?
C8 C7 H7B 109.4 . . ?
H7A C7 H7B 108.0 . . ?
C9 C8 C7 112.99(14) . . ?
C9 C8 H8A 109.0 . . ?
C7 C8 H8A 109.0 . . ?
C9 C8 H8B 109.0 . . ?
C7 C8 H8B 109.0 . . ?
H8A C8 H8B 107.8 . . ?
C8 C9 C10 113.54(14) . . ?
C8 C9 H9A 108.9 . . ?
C10 C9 H9A 108.9 . . ?
C8 C9 H9B 108.9 . . ?
C10 C9 H9B 108.9 . . ?
H9A C9 H9B 107.7 . . ?
C11 C10 C9 113.46(15) . . ?
C11 C10 H10A 108.9 . . ?
C9 C10 H10A 108.9 . . ?
C11 C10 H10B 108.9 . . ?
C9 C10 H10B 108.9 . . ?
H10A C10 H10B 107.7 . . ?
C10 C11 C12 113.73(15) . . ?
C10 C11 H11A 108.8 . . ?
C12 C11 H11A 108.8 . . ?
C10 C11 H11B 108.8 . . ?
C12 C11 H11B 108.8 . . ?
H11A C11 H11B 107.7 . . ?
C13 C12 C11 113.75(15) . . ?
C13 C12 H12A 108.8 . . ?
C11 C12 H12A 108.8 . . ?
C13 C12 H12B 108.8 . . ?
C11 C12 H12B 108.8 . . ?
H12A C12 H12B 107.7 . . ?
C12 C13 C14 114.00(15) . . ?
C12 C13 H13A 108.8 . . ?
C14 C13 H13A 108.8 . . ?
C12 C13 H13B 108.8 . . ?
C14 C13 H13B 108.8 . . ?
H13A C13 H13B 107.6 . . ?
C15 C14 C13 113.09(16) . . ?
C15 C14 H14A 109.0 . . ?
C13 C14 H14A 109.0 . . ?
C15 C14 H14B 109.0 . . ?
C13 C14 H14B 109.0 . . ?
H14A C14 H14B 107.8 . . ?
C14 C15 H15A 109.5 . . ?
C14 C15 H15B 109.5 . . ?
H15A C15 H15B 109.5 . . ?
C14 C15 H15C 109.5 . . ?
H15A C15 H15C 109.5 . . ?
H15B C15 H15C 109.5 . . ?

loop_
_geom_bond_atom_site_label_1
_geom_bond_atom_site_label_2
_geom_bond_distance
_geom_bond_site_symmetry_2
_geom_bond_publ_flag
O1 C5 1.3685(19) . ?
O1 C6 1.4455(19) . ?
C1 C1 1.422(3) 2_666 ?
C1 C2 1.417(2) . ?
C1 C5 1.444(2) 2_666 ?
C2 C3 1.368(2) . ?
C2 H2A 0.9400 . ?
C3 C4 1.409(2) . ?
C3 H3A 0.9400 . ?
C4 C5 1.368(2) . ?
C4 H4A 0.9400 . ?
C5 C1 1.444(2) 2_666 ?
C6 C7 1.510(2) . ?
C6 H6A 0.9800 . ?
C6 H6B 0.9800 . ?
C7 C8 1.529(2) . ?
C7 H7A 0.9800 . ?
C7 H7B 0.9800 . ?
C8 C9 1.523(2) . ?
C8 H8A 0.9800 . ?
C8 H8B 0.9800 . ?
C9 C10 1.527(2) . ?
C9 H9A 0.9800 . ?
C9 H9B 0.9800 . ?
C10 C11 1.521(2) . ?
C10 H10A 0.9800 . ?
C10 H10B 0.9800 . ?
C11 C12 1.531(2) . ?
C11 H11A 0.9800 . ?
C11 H11B 0.9800 . ?
C12 C13 1.519(2) . ?
C12 H12A 0.9800 . ?
C12 H12B 0.9800 . ?
C13 C14 1.525(2) . ?
C13 H13A 0.9800 . ?
C13 H13B 0.9800 . ?
C14 C15 1.524(2) . ?
C14 H14A 0.9800 . ?
C14 H14B 0.9800 . ?
C15 H15A 0.9700 . ?
C15 H15B 0.9700 . ?
C15 H15C 0.9700 . ?

loop_
_geom_torsion_atom_site_label_1
_geom_torsion_atom_site_label_2
_geom_torsion_atom_site_label_3
_geom_torsion_atom_site_label_4
_geom_torsion
_geom_torsion_site_symmetry_1
_geom_torsion_site_symmetry_2
_geom_torsion_site_symmetry_3
_geom_torsion_site_symmetry_4
_geom_torsion_publ_flag
C1 C1 C2 C3 -0.4(3) 2_666 . . . ?
C5 C1 C2 C3 179.72(16) 2_666 . . . ?
C1 C2 C3 C4 0.5(3) . . . . ?
C2 C3 C4 C5 -0.3(3) . . . . ?
C3 C4 C5 O1 179.52(15) . . . . ?
C3 C4 C5 C1 0.1(2) . . . 2_666 ?
C6 O1 C5 C4 -1.2(2) . . . . ?
C6 O1 C5 C1 178.27(13) . . . 2_666 ?
C5 O1 C6 C7 179.33(13) . . . . ?
O1 C6 C7 C8 -176.97(13) . . . . ?
C6 C7 C8 C9 -179.97(14) . . . . ?
C7 C8 C9 C10 -178.07(14) . . . . ?
C8 C9 C10 C11 -179.57(15) . . . . ?
C9 C10 C11 C12 -179.48(14) . . . . ?
C10 C11 C12 C13 178.89(15) . . . . ?
C11 C12 C13 C14 179.56(15) . . . . ?
C12 C13 C14 C15 -178.46(16) . . . . ?
